data_7013869
loop_
_publ_author_name
'Marvelli, Lorenza'
'Mantovani, Nicoletta'
'Marchi, Andrea'
'Rossi, Roberto'
'Brugnati, Michele'
'Peruzzini, Maurizio'
'Barbaro, Pierluigi'
'de los Rios, Isaac'
'Bertolasi, Valerio'

_publ_section_title
;
 Synthesis, characterisation and molecular structure of Re(III)
 2-oxacyclocarbenes stabilised by a benzoyldiazenido ligand.
;
_journal_issue 5
_journal_name_full 'Dalton transactions (Cambridge, England : 2003)'
_journal_page_first 713
_journal_page_last 722
_journal_paper_doi 10.1039/b315693a
_journal_year 2004
_chemical_formula_moiety 'C48 H43 Cl2 N2 O2 P2 Re, C H2 Cl2'
_chemical_formula_sum 'C49 H45 Cl4 N2 O2 P2 Re'
_chemical_formula_weight 1083.81
_chemical_name_systematic
;
?
;
_space_group_IT_number 14
_symmetry_cell_setting monoclinic
_symmetry_space_group_name_Hall '-P 2yn'
_symmetry_space_group_name_H-M 'P 1 21/n 1'
_atom_sites_solution_hydrogens geom
_atom_sites_solution_primary direct
_atom_sites_solution_secondary difmap
_audit_creation_method SHELXL-97
_cell_angle_alpha 90.00
_cell_angle_beta 101.176(1)
_cell_angle_gamma 90.00
_cell_formula_units_Z 4
_cell_length_a 11.5556(2)
_cell_length_b 25.2193(6)
_cell_length_c 16.0769(2)
_cell_measurement_reflns_used 31970
_cell_measurement_temperature 295
_cell_measurement_theta_max 28.00
_cell_measurement_theta_min 2.40
_cell_volume 4596.35(15)
_computing_cell_refinement 'Denzo-SMN (Otwinowski & Minor, 1997)'
_computing_data_collection 'Kappa CCD server software (Nonius, 1997)'
_computing_data_reduction 'Denzo-SMN (Otwinowski & Minor, 1997)'
_computing_molecular_graphics 'ORTEP II (Johnson, 1976)'
_computing_publication_material
;
SHELXL-97 (Sheldrick, 1997), PARST (Nardelli, 1995)
;
_computing_structure_refinement 'SHELXL-97 (Sheldrick, 1997)'
_computing_structure_solution 'SIR92 (Altomare et al., 1994)'
_diffrn_ambient_temperature 295
_diffrn_measured_fraction_theta_full 0.988
_diffrn_measured_fraction_theta_max 0.988
_diffrn_measurement_device_type 'Nonius Kappa CCD'
_diffrn_measurement_method '\f scans and \w scans'
_diffrn_radiation_monochromator graphite
_diffrn_radiation_source 'fine-focus sealed tube'
_diffrn_radiation_type MoK\a
_diffrn_radiation_wavelength 0.71070
_diffrn_reflns_av_R_equivalents 0.067
_diffrn_reflns_av_sigmaI/netI 0.0451
_diffrn_reflns_limit_h_max 15
_diffrn_reflns_limit_h_min -15
_diffrn_reflns_limit_k_max 33
_diffrn_reflns_limit_k_min -33
_diffrn_reflns_limit_l_max 20
_diffrn_reflns_limit_l_min -21
_diffrn_reflns_number 31970
_diffrn_reflns_theta_full 28.00
_diffrn_reflns_theta_max 28.00
_diffrn_reflns_theta_min 2.40
_exptl_absorpt_coefficient_mu 2.987
_exptl_absorpt_correction_T_max 0.678
_exptl_absorpt_correction_T_min 0.605
_exptl_absorpt_correction_type empirical
_exptl_absorpt_process_details
;
SORTAV (R.H. Blessing, Acta Crystallogr., 1995, A51, 33)
;
_exptl_crystal_colour brown
_exptl_crystal_density_diffrn 1.566
_exptl_crystal_density_method 'not measured'
_exptl_crystal_description prism
_exptl_crystal_F_000 2168
_exptl_crystal_size_max 0.28
_exptl_crystal_size_mid 0.17
_exptl_crystal_size_min 0.14
_refine_diff_density_max 1.545
_refine_diff_density_min -1.172
_refine_diff_density_rms 0.110
_refine_ls_extinction_method none
_refine_ls_goodness_of_fit_ref 1.158
_refine_ls_hydrogen_treatment constr
_refine_ls_matrix_type full
_refine_ls_number_parameters 539
_refine_ls_number_reflns 10977
_refine_ls_number_restraints 1
_refine_ls_restrained_S_all 1.158
_refine_ls_R_factor_all 0.0635
_refine_ls_R_factor_gt 0.0464
_refine_ls_shift/su_max 0.030
_refine_ls_shift/su_mean 0.001
_refine_ls_structure_factor_coef Fsqd
_refine_ls_weighting_details 'calc w=1/[\s^2^(Fo^2^)+(0.0000P)^2^+18.8030P] where P=(Fo^2^+2Fc^2^)/3'
_refine_ls_weighting_scheme calc
_refine_ls_wR_factor_gt 0.0900
_refine_ls_wR_factor_ref 0.0981
_reflns_number_gt 9096
_reflns_number_total 10977
_reflns_threshold_expression I>2sigma(I)
_cod_data_source_file b315693a.txt
_cod_data_source_block (4)
_cod_original_cell_volume 4596.5(2)
_cod_original_sg_symbol_H-M 'P 21/n'
_cod_database_code 7013869

loop_
_symmetry_equiv_pos_as_xyz
'x, y, z'
'-x+1/2, y+1/2, -z+1/2'
'-x, -y, -z'
'x-1/2, -y-1/2, z-1/2'

loop_
_atom_site_label
_atom_site_type_symbol
_atom_site_fract_x
_atom_site_fract_y
_atom_site_fract_z
_atom_site_U_iso_or_equiv
_atom_site_adp_type
_atom_site_occupancy
_atom_site_symmetry_multiplicity
_atom_site_calc_flag
_atom_site_refinement_flags
_atom_site_disorder_assembly
_atom_site_disorder_group
Re1 Re 0.147287(17) 0.163430(8) 0.248026(11) 0.02906(6) Uani 1 1 d . . .
Cl1 Cl -0.05010(11) 0.12131(6) 0.19306(8) 0.0421(3) Uani 1 1 d . . .
Cl2 Cl 0.12096(13) 0.20874(6) 0.11259(8) 0.0493(4) Uani 1 1 d . . .
P1 P 0.24314(11) 0.09185(6) 0.17854(8) 0.0323(3) Uani 1 1 d . . .
P2 P 0.03533(11) 0.23455(5) 0.30453(8) 0.0308(3) Uani 1 1 d . . .
O1 O 0.3673(4) 0.07861(18) 0.4270(3) 0.0541(11) Uani 1 1 d . . .
O2 O 0.3618(3) 0.19280(17) 0.3625(2) 0.0507(10) Uani 1 1 d . . .
N1 N 0.1681(4) 0.12710(17) 0.3439(2) 0.0326(9) Uani 1 1 d . . .
N2 N 0.1685(4) 0.09907(19) 0.4060(3) 0.0398(10) Uani 1 1 d . . .
C1 C 0.2724(5) 0.0738(2) 0.4471(3) 0.0384(12) Uani 1 1 d . . .
C2 C 0.2519(5) 0.0391(2) 0.5174(3) 0.0403(12) Uani 1 1 d . . .
C3 C 0.1442(6) 0.0360(3) 0.5415(4) 0.0591(17) Uani 1 1 d . . .
H3 H 0.0813 0.0563 0.5137 0.071 Uiso 1 1 calc R . .
C4 C 0.1289(8) 0.0024(3) 0.6078(5) 0.076(2) Uani 1 1 d . . .
H4 H 0.0557 0.0002 0.6234 0.091 Uiso 1 1 calc R . .
C5 C 0.2215(8) -0.0272(3) 0.6497(5) 0.078(2) Uani 1 1 d . . .
H5 H 0.2123 -0.0493 0.6943 0.094 Uiso 1 1 calc R . .
C6 C 0.3272(8) -0.0236(3) 0.6247(5) 0.090(3) Uani 1 1 d . . .
H6 H 0.3905 -0.0436 0.6528 0.108 Uiso 1 1 calc R . .
C7 C 0.3431(6) 0.0089(3) 0.5592(4) 0.066(2) Uani 1 1 d . . .
H7 H 0.4162 0.0104 0.5433 0.079 Uiso 1 1 calc R . .
C8 C 0.2986(5) 0.2043(2) 0.2867(3) 0.0383(12) Uani 1 1 d . . .
C9 C 0.4751(6) 0.2175(3) 0.4020(4) 0.0649(19) Uani 1 1 d . . .
H9A H 0.4666 0.2323 0.4560 0.074 Uiso 1 1 d . . .
H9B H 0.5344 0.1899 0.4128 0.074 Uiso 1 1 d . . .
C10 C 0.5284(14) 0.2519(7) 0.3472(9) 0.076(4) Uiso 0.60 1 d P . .
H101 H 0.5715 0.2384 0.3167 0.090 Uiso 0.60 1 d P . .
H102 H 0.5676 0.2821 0.3850 0.090 Uiso 0.60 1 d P . .
C11 C 0.4316(11) 0.2860(5) 0.2939(8) 0.059(3) Uiso 0.60 1 d P . .
H111 H 0.4758 0.3043 0.2548 0.070 Uiso 0.60 1 d P . .
H112 H 0.3960 0.3080 0.3232 0.070 Uiso 0.60 1 d P . .
C10' C 0.4927(19) 0.2718(9) 0.3601(13) 0.070(5) Uiso 0.40 1 d P . .
H103 H 0.4384 0.2993 0.3779 0.080 Uiso 0.40 1 d P . .
H104 H 0.5726 0.2864 0.3823 0.080 Uiso 0.40 1 d P . .
C11' C 0.466(2) 0.2668(11) 0.2689(16) 0.092(7) Uiso 0.40 1 d P . .
H113 H 0.5270 0.2433 0.2517 0.100 Uiso 0.40 1 d P . .
H114 H 0.4794 0.3019 0.2416 0.100 Uiso 0.40 1 d P . .
C12 C 0.3451(6) 0.2469(3) 0.2382(4) 0.0539(16) Uani 1 1 d . . .
H12A H 0.3746 0.2306 0.1919 0.065 Uiso 1 1 d . . .
H12B H 0.2804 0.2699 0.2139 0.065 Uiso 1 1 d . . .
C13 C -0.0516(4) 0.2144(2) 0.3836(3) 0.0358(11) Uani 1 1 d . . .
C14 C -0.0796(5) 0.1627(2) 0.3967(4) 0.0452(13) Uani 1 1 d . . .
H14 H -0.0546 0.1357 0.3648 0.054 Uiso 1 1 calc R . .
C15 C -0.1459(6) 0.1505(3) 0.4580(4) 0.0582(17) Uani 1 1 d . . .
H15 H -0.1639 0.1154 0.4675 0.070 Uiso 1 1 calc R . .
C16 C -0.1848(7) 0.1902(3) 0.5046(4) 0.071(2) Uani 1 1 d . . .
H16 H -0.2296 0.1818 0.5450 0.085 Uiso 1 1 calc R . .
C17 C -0.1579(7) 0.2415(3) 0.4915(5) 0.072(2) Uani 1 1 d . . .
H17 H -0.1845 0.2682 0.5229 0.087 Uiso 1 1 calc R . .
C18 C -0.0915(6) 0.2543(3) 0.4320(4) 0.0564(16) Uani 1 1 d . . .
H18 H -0.0730 0.2896 0.4238 0.068 Uiso 1 1 calc R . .
C19 C 0.1297(4) 0.2853(2) 0.3655(3) 0.0346(11) Uani 1 1 d . . .
C20 C 0.2019(5) 0.2678(2) 0.4399(3) 0.0439(13) Uani 1 1 d . . .
H20 H 0.2008 0.2322 0.4547 0.053 Uiso 1 1 calc R . .
C21 C 0.2756(5) 0.3025(3) 0.4923(4) 0.0491(15) Uani 1 1 d . . .
H21 H 0.3220 0.2904 0.5425 0.059 Uiso 1 1 calc R . .
C22 C 0.2798(5) 0.3547(3) 0.4697(4) 0.0551(16) Uani 1 1 d . . .
H22 H 0.3300 0.3780 0.5041 0.066 Uiso 1 1 calc R . .
C23 C 0.2100(6) 0.3724(3) 0.3964(4) 0.0596(17) Uani 1 1 d . . .
H23 H 0.2129 0.4080 0.3814 0.071 Uiso 1 1 calc R . .
C24 C 0.1352(6) 0.3381(2) 0.3442(4) 0.0509(15) Uani 1 1 d . . .
H24 H 0.0883 0.3508 0.2945 0.061 Uiso 1 1 calc R . .
C25 C -0.0717(5) 0.2696(2) 0.2256(3) 0.0373(12) Uani 1 1 d . . .
C26 C -0.0359(6) 0.3041(2) 0.1679(3) 0.0472(14) Uani 1 1 d . . .
H26 H 0.0441 0.3093 0.1693 0.057 Uiso 1 1 calc R . .
C27 C -0.1183(7) 0.3309(3) 0.1082(4) 0.0616(19) Uani 1 1 d . . .
H27 H -0.0935 0.3540 0.0701 0.074 Uiso 1 1 calc R . .
C28 C -0.2366(7) 0.3232(3) 0.1057(4) 0.065(2) Uani 1 1 d . . .
H28 H -0.2920 0.3423 0.0675 0.078 Uiso 1 1 calc R . .
C29 C -0.2726(6) 0.2877(3) 0.1591(4) 0.065(2) Uani 1 1 d . . .
H29 H -0.3527 0.2811 0.1549 0.078 Uiso 1 1 calc R . .
C30 C -0.1908(5) 0.2613(3) 0.2202(4) 0.0496(15) Uani 1 1 d . . .
H30 H -0.2167 0.2380 0.2575 0.060 Uiso 1 1 calc R . .
C31 C 0.2588(5) 0.0305(2) 0.2399(3) 0.0365(11) Uani 1 1 d . . .
C32 C 0.3636(5) 0.0025(2) 0.2581(3) 0.0392(12) Uani 1 1 d . . .
H32 H 0.4301 0.0157 0.2407 0.047 Uiso 1 1 calc R . .
C33 C 0.3704(6) -0.0454(3) 0.3024(4) 0.0608(18) Uani 1 1 d . . .
H33 H 0.4414 -0.0638 0.3149 0.073 Uiso 1 1 calc R . .
C34 C 0.2721(8) -0.0652(3) 0.3274(5) 0.071(2) Uani 1 1 d . . .
H34 H 0.2759 -0.0972 0.3565 0.085 Uiso 1 1 calc R . .
C35 C 0.1684(7) -0.0375(3) 0.3094(5) 0.0643(19) Uani 1 1 d . . .
H35 H 0.1017 -0.0510 0.3264 0.077 Uiso 1 1 calc R . .
C36 C 0.1613(5) 0.0100(2) 0.2664(4) 0.0470(14) Uani 1 1 d . . .
H36 H 0.0903 0.0284 0.2552 0.056 Uiso 1 1 calc R . .
C37 C 0.1780(5) 0.0657(2) 0.0733(3) 0.0390(12) Uani 1 1 d . . .
C38 C 0.2317(6) 0.0214(3) 0.0448(4) 0.0559(16) Uani 1 1 d . . .
H38 H 0.2983 0.0067 0.0789 0.067 Uiso 1 1 calc R . .
C39 C 0.1868(7) -0.0011(3) -0.0334(4) 0.067(2) Uani 1 1 d . . .
H39 H 0.2225 -0.0309 -0.0516 0.081 Uiso 1 1 calc R . .
C40 C 0.0895(7) 0.0209(3) -0.0839(4) 0.070(2) Uani 1 1 d . . .
H40 H 0.0586 0.0059 -0.1363 0.083 Uiso 1 1 calc R . .
C41 C 0.0382(6) 0.0643(4) -0.0577(4) 0.073(2) Uani 1 1 d . . .
H41 H -0.0271 0.0792 -0.0928 0.088 Uiso 1 1 calc R . .
C42 C 0.0815(5) 0.0872(3) 0.0213(4) 0.0575(18) Uani 1 1 d . . .
H42 H 0.0450 0.1171 0.0384 0.069 Uiso 1 1 calc R . .
C43 C 0.3927(4) 0.1098(2) 0.1674(3) 0.0369(11) Uani 1 1 d . . .
C44 C 0.4781(5) 0.1171(2) 0.2403(4) 0.0424(13) Uani 1 1 d . . .
H44 H 0.4600 0.1119 0.2936 0.051 Uiso 1 1 calc R . .
C45 C 0.5918(5) 0.1324(3) 0.2324(4) 0.0489(15) Uani 1 1 d . . .
H45 H 0.6492 0.1371 0.2811 0.059 Uiso 1 1 calc R . .
C46 C 0.6203(6) 0.1408(3) 0.1552(5) 0.0622(18) Uani 1 1 d . . .
H46 H 0.6967 0.1502 0.1508 0.075 Uiso 1 1 calc R . .
C47 C 0.5336(6) 0.1350(3) 0.0835(5) 0.0648(19) Uani 1 1 d . . .
H47 H 0.5517 0.1412 0.0304 0.078 Uiso 1 1 calc R . .
C48 C 0.4201(5) 0.1202(3) 0.0892(4) 0.0503(15) Uani 1 1 d . . .
H48 H 0.3623 0.1173 0.0403 0.060 Uiso 1 1 calc R . .
C49 C 0.3211(17) 0.0827(8) 0.8041(16) 0.272(14) Uani 1 1 d D . .
H49A H 0.3609 0.1010 0.7646 0.326 Uiso 1 1 calc R . .
H49B H 0.2657 0.0584 0.7708 0.326 Uiso 1 1 calc R . .
Cl3 Cl 0.2467(8) 0.1250(3) 0.8406(5) 0.324(4) Uani 1 1 d D . .
Cl4 Cl 0.4199(6) 0.0468(4) 0.8647(5) 0.314(5) Uani 1 1 d D . .

loop_
_atom_site_aniso_label
_atom_site_aniso_U_11
_atom_site_aniso_U_22
_atom_site_aniso_U_33
_atom_site_aniso_U_23
_atom_site_aniso_U_13
_atom_site_aniso_U_12
Re1 0.02728(10) 0.03217(11) 0.02647(9) 0.00171(8) 0.00211(6) -0.00126(9)
Cl1 0.0307(6) 0.0540(9) 0.0391(7) -0.0062(6) 0.0004(5) -0.0050(6)
Cl2 0.0540(9) 0.0588(10) 0.0353(7) 0.0136(6) 0.0086(6) 0.0022(7)
P1 0.0294(6) 0.0362(7) 0.0301(6) -0.0014(5) 0.0027(5) -0.0025(5)
P2 0.0322(7) 0.0300(7) 0.0290(6) 0.0023(5) 0.0029(5) -0.0003(5)
O1 0.042(2) 0.064(3) 0.055(2) 0.012(2) 0.0057(19) 0.002(2)
O2 0.040(2) 0.060(3) 0.048(2) -0.001(2) -0.0046(17) -0.010(2)
N1 0.030(2) 0.034(2) 0.034(2) -0.0017(18) 0.0064(17) -0.0017(18)
N2 0.037(2) 0.046(3) 0.034(2) 0.008(2) 0.0017(18) 0.005(2)
C1 0.041(3) 0.039(3) 0.032(3) 0.002(2) 0.000(2) -0.002(2)
C2 0.045(3) 0.040(3) 0.033(3) 0.002(2) 0.000(2) -0.004(2)
C3 0.057(4) 0.064(5) 0.058(4) 0.021(3) 0.015(3) 0.007(3)
C4 0.086(6) 0.075(6) 0.073(5) 0.022(4) 0.034(4) 0.000(4)
C5 0.098(6) 0.070(5) 0.058(4) 0.033(4) -0.003(4) -0.017(5)
C6 0.076(6) 0.081(6) 0.098(6) 0.053(5) -0.018(5) -0.008(5)
C7 0.049(4) 0.066(5) 0.075(5) 0.034(4) -0.009(3) 0.000(3)
C8 0.033(3) 0.038(3) 0.045(3) -0.002(2) 0.010(2) -0.003(2)
C9 0.041(4) 0.075(5) 0.069(4) -0.014(4) -0.012(3) -0.008(3)
C12 0.047(4) 0.057(4) 0.058(4) 0.008(3) 0.011(3) -0.012(3)
C13 0.034(3) 0.041(3) 0.032(2) 0.000(2) 0.006(2) -0.002(2)
C14 0.050(3) 0.043(3) 0.047(3) 0.000(3) 0.019(3) -0.002(3)
C15 0.064(4) 0.055(4) 0.061(4) 0.006(3) 0.026(3) -0.014(3)
C16 0.088(6) 0.080(6) 0.057(4) -0.007(4) 0.045(4) -0.016(4)
C17 0.090(6) 0.072(5) 0.068(5) -0.019(4) 0.047(4) -0.009(4)
C18 0.069(4) 0.048(4) 0.057(4) -0.004(3) 0.026(3) -0.003(3)
C19 0.036(3) 0.034(3) 0.033(2) -0.003(2) 0.005(2) 0.000(2)
C20 0.045(3) 0.041(3) 0.041(3) 0.001(2) -0.001(2) -0.003(3)
C21 0.045(3) 0.059(4) 0.039(3) -0.009(3) -0.001(2) -0.004(3)
C22 0.043(3) 0.059(4) 0.060(4) -0.020(3) 0.002(3) -0.010(3)
C23 0.066(4) 0.039(4) 0.067(4) -0.002(3) -0.004(3) -0.012(3)
C24 0.059(4) 0.039(3) 0.049(3) 0.002(3) -0.006(3) 0.000(3)
C25 0.040(3) 0.034(3) 0.034(3) 0.000(2) -0.003(2) 0.006(2)
C26 0.056(4) 0.042(3) 0.041(3) 0.006(2) 0.005(3) 0.003(3)
C27 0.092(6) 0.044(4) 0.041(3) 0.009(3) -0.006(3) 0.013(4)
C28 0.071(5) 0.059(5) 0.053(4) 0.006(3) -0.018(3) 0.022(4)
C29 0.045(4) 0.074(5) 0.065(4) -0.005(4) -0.014(3) 0.013(3)
C30 0.043(3) 0.058(4) 0.045(3) 0.002(3) 0.000(2) 0.005(3)
C31 0.038(3) 0.034(3) 0.036(3) -0.001(2) 0.003(2) 0.001(2)
C32 0.037(3) 0.036(3) 0.045(3) -0.002(2) 0.009(2) -0.005(2)
C33 0.064(4) 0.050(4) 0.068(4) 0.006(3) 0.010(3) 0.018(3)
C34 0.103(6) 0.043(4) 0.072(5) 0.012(3) 0.029(4) 0.006(4)
C35 0.077(5) 0.048(4) 0.077(5) 0.008(3) 0.038(4) -0.010(4)
C36 0.046(3) 0.045(3) 0.051(3) 0.000(3) 0.011(3) -0.006(3)
C37 0.039(3) 0.044(3) 0.034(3) -0.004(2) 0.007(2) -0.010(2)
C38 0.075(5) 0.045(4) 0.043(3) -0.004(3) 0.002(3) 0.000(3)
C39 0.104(6) 0.051(4) 0.049(4) -0.014(3) 0.020(4) -0.016(4)
C40 0.073(5) 0.095(6) 0.041(3) -0.018(4) 0.011(3) -0.031(5)
C41 0.049(4) 0.126(8) 0.041(3) -0.013(4) -0.002(3) -0.004(4)
C42 0.042(3) 0.090(5) 0.038(3) -0.012(3) 0.001(2) 0.005(3)
C43 0.033(3) 0.033(3) 0.042(3) 0.000(2) 0.003(2) 0.002(2)
C44 0.033(3) 0.046(3) 0.047(3) -0.002(3) 0.003(2) -0.002(2)
C45 0.023(3) 0.061(4) 0.060(4) -0.001(3) 0.002(2) 0.003(3)
C46 0.035(3) 0.072(5) 0.080(5) 0.014(4) 0.013(3) -0.008(3)
C47 0.051(4) 0.082(6) 0.064(4) 0.015(4) 0.018(3) -0.008(4)
C48 0.044(3) 0.062(4) 0.044(3) 0.006(3) 0.006(2) -0.008(3)
C49 0.164(17) 0.25(2) 0.45(4) -0.02(2) 0.18(2) 0.077(17)
Cl3 0.450(12) 0.209(7) 0.351(9) 0.119(6) 0.172(9) -0.018(7)
Cl4 0.188(5) 0.431(12) 0.373(9) -0.149(9) 0.183(6) -0.058(6)

loop_
_atom_type_symbol
_atom_type_description
_atom_type_scat_dispersion_real
_atom_type_scat_dispersion_imag
_atom_type_scat_source
Re Re -1.0185 7.2310 'International Tables Vol C Tables 4.2.6.8 and 6.1.1.4'
C C 0.0033 0.0016 'International Tables Vol C Tables 4.2.6.8 and 6.1.1.4'
H H 0.0000 0.0000 'International Tables Vol C Tables 4.2.6.8 and 6.1.1.4'
Cl Cl 0.1484 0.1585 'International Tables Vol C Tables 4.2.6.8 and 6.1.1.4'
N N 0.0061 0.0033 'International Tables Vol C Tables 4.2.6.8 and 6.1.1.4'
O O 0.0106 0.0060 'International Tables Vol C Tables 4.2.6.8 and 6.1.1.4'
P P 0.1023 0.0942 'International Tables Vol C Tables 4.2.6.8 and 6.1.1.4'

loop_
_geom_angle_atom_site_label_1
_geom_angle_atom_site_label_2
_geom_angle_atom_site_label_3
_geom_angle
_geom_angle_site_symmetry_1
_geom_angle_site_symmetry_3
_geom_angle_publ_flag
N1 Re1 C8 91.9(2) . . ?
N1 Re1 Cl2 176.80(14) . . ?
C8 Re1 Cl2 89.25(16) . . ?
N1 Re1 P2 92.74(14) . . ?
C8 Re1 P2 89.99(16) . . ?
Cl2 Re1 P2 90.26(5) . . ?
N1 Re1 P1 91.04(14) . . ?
C8 Re1 P1 94.26(16) . . ?
Cl2 Re1 P1 85.88(5) . . ?
P2 Re1 P1 174.21(4) . . ?
N1 Re1 Cl1 92.76(13) . . ?
C8 Re1 Cl1 174.10(16) . . ?
Cl2 Re1 Cl1 86.34(5) . . ?
P2 Re1 Cl1 86.12(4) . . ?
P1 Re1 Cl1 89.33(4) . . ?
C31 P1 C43 105.5(2) . . ?
C31 P1 C37 100.0(2) . . ?
C43 P1 C37 103.0(2) . . ?
C31 P1 Re1 112.21(17) . . ?
C43 P1 Re1 112.01(18) . . ?
C37 P1 Re1 122.29(19) . . ?
C25 P2 C19 106.6(2) . . ?
C25 P2 C13 103.2(2) . . ?
C19 P2 C13 99.9(2) . . ?
C25 P2 Re1 115.28(17) . . ?
C19 P2 Re1 113.63(17) . . ?
C13 P2 Re1 116.53(19) . . ?
C8 O2 C9 126.0(5) . . ?
N2 N1 Re1 171.7(4) . . ?
N1 N2 C1 121.0(5) . . ?
O1 C1 N2 124.4(5) . . ?
O1 C1 C2 123.4(5) . . ?
N2 C1 C2 112.2(5) . . ?
C7 C2 C3 118.9(6) . . ?
C7 C2 C1 118.7(6) . . ?
C3 C2 C1 122.4(5) . . ?
C2 C3 C4 120.3(6) . . ?
C2 C3 H3 119.8 . . ?
C4 C3 H3 119.8 . . ?
C5 C4 C3 120.2(7) . . ?
C5 C4 H4 119.9 . . ?
C3 C4 H4 119.9 . . ?
C6 C5 C4 118.6(7) . . ?
C6 C5 H5 120.7 . . ?
C4 C5 H5 120.7 . . ?
C5 C6 C7 121.8(7) . . ?
C5 C6 H6 119.1 . . ?
C7 C6 H6 119.1 . . ?
C2 C7 C6 120.3(7) . . ?
C2 C7 H7 119.9 . . ?
C6 C7 H7 119.9 . . ?
O2 C8 C12 116.6(5) . . ?
O2 C8 Re1 117.5(4) . . ?
C12 C8 Re1 125.9(4) . . ?
C10 C9 O2 115.8(8) . . ?
C10 C9 C10' 26.9(9) . . ?
O2 C9 C10' 111.4(9) . . ?
C10 C9 H9A 116.3(9) . . ?
O2 C9 H9A 108.2(6) . . ?
C10' C9 H9A 95.4(10) . . ?
C10 C9 H9B 99.7(9) . . ?
O2 C9 H9B 108.1(6) . . ?
C10' C9 H9B 124.3(11) . . ?
H9A C9 H9B 107.9(7) . . ?
C10' C10 C11' 81(3) . . ?
C10' C10 C9 85(3) . . ?
C11' C10 C9 120.4(16) . . ?
C10' C10 C11 50(2) . . ?
C11' C10 C11 30.5(11) . . ?
C9 C10 C11 108.8(11) . . ?
C10' C10 H101 156(3) . . ?
C11' C10 H101 81.0(17) . . ?
C9 C10 H101 118.9(16) . . ?
C11 C10 H101 110.7(14) . . ?
C10' C10 H102 61(2) . . ?
C11' C10 H102 115.6(18) . . ?
C9 C10 H102 106.0(12) . . ?
C11 C10 H102 96.0(13) . . ?
H101 C10 H102 114.0(16) . . ?
C10' C10 H104 62(2) . . ?
C11' C10 H104 111.0(17) . . ?
C9 C10 H104 111.6(12) . . ?
C11 C10 H104 93.3(12) . . ?
H101 C10 H104 110.5(15) . . ?
H102 C10 H104 5.67(11) . . ?
C10' C10 H113 120(3) . . ?
C11' C10 H113 39.6(12) . . ?
C9 C10 H113 126.4(11) . . ?
C11 C10 H113 70.0(8) . . ?
H101 C10 H113 41.8(7) . . ?
H102 C10 H113 127.6(13) . . ?
H104 C10 H113 122.0(12) . . ?
C11' C11 C10' 90(3) . . ?
C11' C11 C10 64(2) . . ?
C10' C11 C10 26.6(11) . . ?
C11' C11 C12 69(2) . . ?
C10' C11 C12 121.2(15) . . ?
C10 C11 C12 106.5(10) . . ?
C11' C11 H111 66(2) . . ?
C10' C11 H111 114.1(15) . . ?
C10 C11 H111 101.8(11) . . ?
C12 C11 H111 106.4(10) . . ?
C11' C11 H112 178(3) . . ?
C10' C11 H112 88.3(15) . . ?
C10 C11 H112 114.9(13) . . ?
C12 C11 H112 113.2(11) . . ?
H111 C11 H112 113.0(13) . . ?
C11' C11 H103 136(3) . . ?
C10' C11 H103 45.5(12) . . ?
C10 C11 H103 72.1(9) . . ?
C12 C11 H103 128.8(9) . . ?
H111 C11 H103 124.3(11) . . ?
H112 C11 H103 42.8(6) . . ?
C11' C11 H114 59(2) . . ?
C10' C11 H114 117.3(15) . . ?
C10 C11 H114 101.5(10) . . ?
C12 C11 H114 98.3(9) . . ?
H111 C11 H114 8.72(15) . . ?
H112 C11 H114 120.3(13) . . ?
H103 C11 H114 132.7(10) . . ?
C10 C10' C11 103(3) . . ?
C10 C10' C11' 70(2) . . ?
C11 C10' C11' 32.8(12) . . ?
C10 C10' C9 69(2) . . ?
C11 C10' C9 122.5(18) . . ?
C11' C10' C9 110.0(18) . . ?
C10 C10' H101 13.3(18) . . ?
C11 C10' H101 93.4(15) . . ?
C11' C10' H101 60.8(14) . . ?
C9 C10' H101 81.4(12) . . ?
C10 C10' H102 77(3) . . ?
C11 C10' H102 130(2) . . ?
C11' C10' H102 118(2) . . ?
C9 C10' H102 104.6(18) . . ?
H101 C10' H102 76.0(15) . . ?
C10 C10' H112 140(3) . . ?
C11 C10' H112 36.6(10) . . ?
C11' C10' H112 69.4(15) . . ?
C9 C10' H112 124.6(15) . . ?
H101 C10' H112 129.6(14) . . ?
H102 C10' H112 125(2) . . ?
C10 C10' H103 178(4) . . ?
C11 C10' H103 76.0(17) . . ?
C11' C10' H103 109(2) . . ?
C9 C10' H103 110.0(17) . . ?
H101 C10' H103 167(2) . . ?
H102 C10' H103 105(2) . . ?
H112 C10' H103 39.4(8) . . ?
C10 C10' H104 79(3) . . ?
C11 C10' H104 123(2) . . ?
C11' C10' H104 114(2) . . ?
C9 C10' H104 111.2(18) . . ?
H101 C10' H104 76.7(14) . . ?
H102 C10' H104 6.60(18) . . ?
H112 C10' H104 119.4(19) . . ?
H103 C10' H104 103(2) . . ?
C11 C11' C10 86(3) . . ?
C11 C11' C10' 57(2) . . ?
C10 C11' C10' 28.9(11) . . ?
C11 C11' C12 81(2) . . ?
C10 C11' C12 120.6(19) . . ?
C10' C11' C12 112.0(19) . . ?
C11 C11' H101 118(3) . . ?
C10 C11' H101 33.5(9) . . ?
C10' C11' H101 61.7(14) . . ?
C12 C11' H101 129.4(19) . . ?
C11 C11' H111 68(2) . . ?
C10 C11' H111 114(2) . . ?
C10' C11' H111 98(2) . . ?
C12 C11' H111 113(2) . . ?
H101 C11' H111 117(2) . . ?
C11 C11' H113 164(4) . . ?
C10 C11' H113 79.3(18) . . ?
C10' C11' H113 108(2) . . ?
C12 C11' H113 112(2) . . ?
H101 C11' H113 46.1(11) . . ?
H111 C11' H113 112(2) . . ?
C11 C11' H114 80(3) . . ?
C10 C11' H114 122(2) . . ?
C10' C11' H114 110(2) . . ?
C12 C11' H114 112(2) . . ?
H101 C11' H114 117(2) . . ?
H111 C11' H114 13.3(3) . . ?
H113 C11' H114 103(2) . . ?
C8 C12 C11' 119.0(11) . . ?
C8 C12 C11 114.4(6) . . ?
C11' C12 C11 29.7(10) . . ?
C8 C12 H12A 108.2(6) . . ?
C11' C12 H12A 87.3(11) . . ?
C11 C12 H12A 115.4(7) . . ?
C8 C12 H12B 108.3(5) . . ?
C11' C12 H12B 122.6(12) . . ?
C11 C12 H12B 102.3(7) . . ?
H12A C12 H12B 107.6(6) . . ?
C14 C13 C18 119.0(5) . . ?
C14 C13 P2 123.1(4) . . ?
C18 C13 P2 117.9(4) . . ?
C13 C14 C15 119.7(6) . . ?
C13 C14 H14 120.1 . . ?
C15 C14 H14 120.1 . . ?
C16 C15 C14 120.5(6) . . ?
C16 C15 H15 119.7 . . ?
C14 C15 H15 119.7 . . ?
C17 C16 C15 120.0(6) . . ?
C17 C16 H16 120.0 . . ?
C15 C16 H16 120.0 . . ?
C16 C17 C18 120.5(7) . . ?
C16 C17 H17 119.7 . . ?
C18 C17 H17 119.7 . . ?
C17 C18 C13 120.3(6) . . ?
C17 C18 H18 119.9 . . ?
C13 C18 H18 119.9 . . ?
C24 C19 C20 118.1(5) . . ?
C24 C19 P2 126.3(4) . . ?
C20 C19 P2 115.6(4) . . ?
C21 C20 C19 121.1(6) . . ?
C21 C20 H20 119.5 . . ?
C19 C20 H20 119.5 . . ?
C22 C21 C20 119.7(6) . . ?
C22 C21 H21 120.1 . . ?
C20 C21 H21 120.1 . . ?
C23 C22 C21 119.9(6) . . ?
C23 C22 H22 120.1 . . ?
C21 C22 H22 120.1 . . ?
C22 C23 C24 120.8(6) . . ?
C22 C23 H23 119.6 . . ?
C24 C23 H23 119.6 . . ?
C19 C24 C23 120.4(5) . . ?
C19 C24 H24 119.8 . . ?
C23 C24 H24 119.8 . . ?
C30 C25 C26 118.4(5) . . ?
C30 C25 P2 120.3(4) . . ?
C26 C25 P2 121.3(4) . . ?
C27 C26 C25 120.8(6) . . ?
C27 C26 H26 119.6 . . ?
C25 C26 H26 119.6 . . ?
C28 C27 C26 119.8(6) . . ?
C28 C27 H27 120.1 . . ?
C26 C27 H27 120.1 . . ?
C29 C28 C27 119.9(6) . . ?
C29 C28 H28 120.0 . . ?
C27 C28 H28 120.0 . . ?
C28 C29 C30 120.7(7) . . ?
C28 C29 H29 119.6 . . ?
C30 C29 H29 119.6 . . ?
C25 C30 C29 120.3(6) . . ?
C25 C30 H30 119.9 . . ?
C29 C30 H30 119.9 . . ?
C36 C31 C32 118.5(5) . . ?
C36 C31 P1 118.9(4) . . ?
C32 C31 P1 122.5(4) . . ?
C31 C32 C33 120.7(6) . . ?
C31 C32 H32 119.7 . . ?
C33 C32 H32 119.7 . . ?
C34 C33 C32 119.8(6) . . ?
C34 C33 H33 120.1 . . ?
C32 C33 H33 120.1 . . ?
C35 C34 C33 119.6(7) . . ?
C35 C34 H34 120.2 . . ?
C33 C34 H34 120.2 . . ?
C34 C35 C36 120.9(7) . . ?
C34 C35 H35 119.5 . . ?
C36 C35 H35 119.5 . . ?
C35 C36 C31 120.6(6) . . ?
C35 C36 H36 119.7 . . ?
C31 C36 H36 119.7 . . ?
C42 C37 C38 118.5(5) . . ?
C42 C37 P1 124.1(5) . . ?
C38 C37 P1 117.4(4) . . ?
C39 C38 C37 120.9(6) . . ?
C39 C38 H38 119.6 . . ?
C37 C38 H38 119.6 . . ?
C40 C39 C38 119.4(7) . . ?
C40 C39 H39 120.3 . . ?
C38 C39 H39 120.3 . . ?
C41 C40 C39 120.2(6) . . ?
C41 C40 H40 119.9 . . ?
C39 C40 H40 119.9 . . ?
C40 C41 C42 121.2(7) . . ?
C40 C41 H41 119.4 . . ?
C42 C41 H41 119.4 . . ?
C37 C42 C41 119.8(7) . . ?
C37 C42 H42 120.1 . . ?
C41 C42 H42 120.1 . . ?
C48 C43 C44 119.5(5) . . ?
C48 C43 P1 121.7(4) . . ?
C44 C43 P1 118.7(4) . . ?
C43 C44 C45 119.1(5) . . ?
C43 C44 H44 120.5 . . ?
C45 C44 H44 120.5 . . ?
C46 C45 C44 121.6(6) . . ?
C46 C45 H45 119.2 . . ?
C44 C45 H45 119.2 . . ?
C45 C46 C47 118.7(6) . . ?
C45 C46 H46 120.7 . . ?
C47 C46 H46 120.7 . . ?
C46 C47 C48 121.1(6) . . ?
C46 C47 H47 119.4 . . ?
C48 C47 H47 119.4 . . ?
C43 C48 C47 120.0(6) . . ?
C43 C48 H48 120.0 . . ?
C47 C48 H48 120.0 . . ?
Cl3 C49 Cl4 122.1(17) . . ?
Cl3 C49 H49A 106.8 . . ?
Cl4 C49 H49A 106.8 . . ?
Cl3 C49 H49B 106.8 . . ?
Cl4 C49 H49B 106.8 . . ?
H49A C49 H49B 106.7 . . ?

loop_
_geom_bond_atom_site_label_1
_geom_bond_atom_site_label_2
_geom_bond_distance
_geom_bond_site_symmetry_2
_geom_bond_publ_flag
Re1 N1 1.769(4) . ?
Re1 C8 2.021(5) . ?
Re1 Cl2 2.4254(13) . ?
Re1 P2 2.4842(13) . ?
Re1 P1 2.4926(14) . ?
Re1 Cl1 2.5161(13) . ?
P1 C31 1.826(5) . ?
P1 C43 1.829(5) . ?
P1 C37 1.835(5) . ?
P2 C25 1.820(5) . ?
P2 C19 1.837(5) . ?
P2 C13 1.837(5) . ?
O1 C1 1.208(6) . ?
O2 C8 1.325(6) . ?
O2 C9 1.478(7) . ?
N1 N2 1.222(6) . ?
N2 C1 1.406(7) . ?
C1 C2 1.484(7) . ?
C2 C7 1.366(8) . ?
C2 C3 1.375(8) . ?
C3 C4 1.398(9) . ?
C3 H3 0.9300 . ?
C4 C5 1.370(11) . ?
C4 H4 0.9300 . ?
C5 C6 1.361(11) . ?
C5 H5 0.9300 . ?
C6 C7 1.375(10) . ?
C6 H6 0.9300 . ?
C7 H7 0.9300 . ?
C8 C12 1.489(8) . ?
C9 C10 1.454(17) . ?
C9 C10' 1.55(2) . ?
C9 H9A 0.967(7) . ?
C9 H9B 0.968(7) . ?
C10 C10' 0.71(2) . ?
C10 C11' 1.38(3) . ?
C10 C11 1.53(2) . ?
C10 H101 0.836(16) . ?
C10 H102 1.025(16) . ?
C10 H104 1.108(16) . ?
C10 H113 1.547(15) . ?
C11 C11' 0.78(3) . ?
C11 C10' 1.21(2) . ?
C11 C12 1.556(14) . ?
C11 H111 0.997(12) . ?
C11 H112 0.880(13) . ?
C11 H103 1.379(13) . ?
C11 H114 1.165(12) . ?
C10' C11' 1.44(3) . ?
C10' H101 1.51(2) . ?
C10' H102 0.92(2) . ?
C10' H112 1.48(2) . ?
C10' H103 1.01(2) . ?
C10' H104 1.00(2) . ?
C11' C12 1.47(3) . ?
C11' H101 1.50(3) . ?
C11' H111 0.99(3) . ?
C11' H113 1.00(3) . ?
C11' H114 1.01(3) . ?
C12 H12A 0.970(7) . ?
C12 H12B 0.967(7) . ?
C13 C14 1.371(8) . ?
C13 C18 1.403(8) . ?
C14 C15 1.394(8) . ?
C14 H14 0.9300 . ?
C15 C16 1.376(10) . ?
C15 H15 0.9300 . ?
C16 C17 1.356(10) . ?
C16 H16 0.9300 . ?
C17 C18 1.376(9) . ?
C17 H17 0.9300 . ?
C18 H18 0.9300 . ?
C19 C24 1.380(8) . ?
C19 C20 1.391(7) . ?
C20 C21 1.387(8) . ?
C20 H20 0.9300 . ?
C21 C22 1.368(9) . ?
C21 H21 0.9300 . ?
C22 C23 1.368(9) . ?
C22 H22 0.9300 . ?
C23 C24 1.386(8) . ?
C23 H23 0.9300 . ?
C24 H24 0.9300 . ?
C25 C30 1.379(8) . ?
C25 C26 1.392(8) . ?
C26 C27 1.390(8) . ?
C26 H26 0.9300 . ?
C27 C28 1.374(10) . ?
C27 H27 0.9300 . ?
C28 C29 1.361(10) . ?
C28 H28 0.9300 . ?
C29 C30 1.393(8) . ?
C29 H29 0.9300 . ?
C30 H30 0.9300 . ?
C31 C36 1.380(8) . ?
C31 C32 1.383(7) . ?
C32 C33 1.396(8) . ?
C32 H32 0.9300 . ?
C33 C34 1.371(10) . ?
C33 H33 0.9300 . ?
C34 C35 1.369(10) . ?
C34 H34 0.9300 . ?
C35 C36 1.377(9) . ?
C35 H35 0.9300 . ?
C36 H36 0.9300 . ?
C37 C42 1.369(8) . ?
C37 C38 1.400(8) . ?
C38 C39 1.386(8) . ?
C38 H38 0.9300 . ?
C39 C40 1.371(11) . ?
C39 H39 0.9300 . ?
C40 C41 1.350(11) . ?
C40 H40 0.9300 . ?
C41 C42 1.397(8) . ?
C41 H41 0.9300 . ?
C42 H42 0.9300 . ?
C43 C48 1.380(8) . ?
C43 C44 1.391(7) . ?
C44 C45 1.398(7) . ?
C44 H44 0.9300 . ?
C45 C46 1.362(9) . ?
C45 H45 0.9300 . ?
C46 C47 1.381(9) . ?
C46 H46 0.9300 . ?
C47 C48 1.383(8) . ?
C47 H47 0.9300 . ?
C48 H48 0.9300 . ?
C49 Cl3 1.554(14) . ?
C49 Cl4 1.625(17) . ?
C49 H49A 0.9700 . ?
C49 H49B 0.9700 . ?
